data_7701840
loop_
_publ_author_name
'Ding, Yazhou'
'Ma, Qiang-Qiang'
'Kang, Jiaxin'
'Zhang, Jie'
'Li, Shujun'
'Chen, Xuenian'

_publ_section_title
;
 Palladium(II) complexes supported by PBP and POCOP pincer ligands:
 comparison of structure, property and catalytic activity
;
_journal_name_full 'Dalton Transactions'
_journal_paper_doi 10.1039/C9DT03954F
_journal_year 2019
_chemical_formula_moiety 'C22 H39 N3 O2 P2 Pd'
_chemical_formula_sum 'C22 H39 N3 O2 P2 Pd'
_chemical_formula_weight 545.90
_chemical_name_systematic tBu-POCOP-Pd-N3
_space_group_crystal_system triclinic
_space_group_IT_number 2
_space_group_name_Hall '-P 1'
_space_group_name_H-M_alt 'P -1'
_atom_sites_solution_hydrogens geom
_atom_sites_solution_primary dual
_audit_creation_date 2019-10-02
_audit_creation_method
;
Olex2 1.2
(compiled 2018.05.29 svn.r3508 for OlexSys, GUI svn.r5506)
;
_audit_update_record
;
2019-10-06 deposited with the CCDC.	2019-11-05 downloaded from the CCDC.
;
_cell_angle_alpha 99.726(2)
_cell_angle_beta 95.763(2)
_cell_angle_gamma 102.906(2)
_cell_formula_units_Z 2
_cell_length_a 8.4289(2)
_cell_length_b 11.8643(3)
_cell_length_c 13.2820(4)
_cell_measurement_reflns_used 10684
_cell_measurement_temperature 170.00(10)
_cell_measurement_theta_max 71.4350
_cell_measurement_theta_min 4.6490
_cell_volume 1262.82(6)
_computing_cell_refinement 'CrysAlisPro 1.171.40.53 (Rigaku OD, 2019)'
_computing_data_collection 'CrysAlisPro 1.171.40.53 (Rigaku OD, 2019)'
_computing_data_reduction 'CrysAlisPro 1.171.40.53 (Rigaku OD, 2019)'
_computing_molecular_graphics 'Olex2 (Dolomanov et al., 2009)'
_computing_publication_material 'Olex2 (Dolomanov et al., 2009)'
_computing_structure_refinement 'ShelXL (Sheldrick, 2015)'
_computing_structure_solution 'ShelXT (Sheldrick, 2015)'
_diffrn_ambient_environment N~2~
_diffrn_ambient_temperature 170.00(10)
_diffrn_detector 'CCD plate'
_diffrn_detector_area_resol_mean 8.0521
_diffrn_detector_type EosS2
_diffrn_measured_fraction_theta_full 1.000
_diffrn_measured_fraction_theta_max 0.987
_diffrn_measurement_details
;
List of Runs (angles in degrees, time in seconds):

  # Type    Start    End  Width  t~exp~   \w     \q     \k     \f   Frames
#--------------------------------------------------------------------------
  1  \w    -76.00  18.00   1.00    1.00    --  -35.62 102.00-161.00   94
  2  \w      4.00  76.00   1.00    1.00    --   35.62-102.00  95.00   72
  3  \w     37.00 111.00   1.00    1.00    --  107.12-102.00  95.00   74
  4  \w    101.00 177.00   1.00    1.00    --  107.12 102.00-161.00   76
  5  \w   -103.00  -9.00   1.00    1.00    --  -35.62 -77.00   0.00   94
  6  \w   -105.00 -17.00   1.00    1.00    --  -35.62 -38.00  90.00   88
  7  \w    -34.00  55.00   1.00    1.00    --   35.62 -38.00-180.00   89
  8  \w     17.00 105.00   1.00    1.00    --   35.62  38.00  60.00   88
  9  \w     17.00 105.00   1.00    1.00    --   35.62  38.00 150.00   88
 10  \w      1.00  75.00   1.00    1.00    --   35.62 -99.00 -90.00   74
 11  \w     19.00 103.00   1.00    1.00    --   35.62  57.00 -30.00   84
 12  \w     40.00 125.00   1.00    1.00    --  107.12 -61.00  60.00   85
 13  \w     38.00 110.00   1.00    1.00    --  107.12 -95.00-150.00   72
 14  \w     38.00 110.00   1.00    1.00    --  107.12 -95.00   0.00   72
 15  \w     90.00 176.00   1.00    1.00    --  107.12  45.00  30.00   86
 16  \w     37.00 113.00   1.00    1.00    --  107.12-111.00 150.00   76
 17  \w     40.00 125.00   1.00    1.00    --  107.12 -61.00 -60.00   85
 18  \w     39.00 125.00   1.00    1.00    --  107.12 -45.00 150.00   86
 19  \w     89.00 174.00   1.00    1.00    --  107.12  61.00 150.00   85
 20  \w     90.00 176.00   1.00    1.00    --  107.12  45.00-180.00   86
 21  \w     86.00 177.00   1.00    1.00    --  107.12  30.00 -60.00   91
 22  \w     37.00 113.00   1.00    1.00    --  107.12-111.00   0.00   76
 23  \w     90.00 176.00   1.00    1.00    --  107.12  45.00  90.00   86
 24  \w     40.00 125.00   1.00    1.00    --  107.12 -61.00-150.00   85
 25  \w     38.00 110.00   1.00    1.00    --  107.12 -95.00 -60.00   72
 26  \w     89.00 174.00   1.00    1.00    --  107.12  61.00 120.00   85
 27  \w    -55.00  34.00   1.00    1.00    --  -35.62  38.00 150.00   89
 28  \w    -32.00  52.00   1.00    1.00    --   35.62 -57.00 -30.00   84
 29  \w     19.00 103.00   1.00    1.00    --   35.62  57.00-120.00   84
;
_diffrn_measurement_device 'four-circle diffractometer'
_diffrn_measurement_device_type 'SuperNova, Dual, Cu at home/near, EosS2'
_diffrn_measurement_method '\w scans'
_diffrn_orient_matrix_type 'CrysAlisPro convention (1999,Acta A55,543-557)'
_diffrn_orient_matrix_UB_11 0.1326792000
_diffrn_orient_matrix_UB_12 0.0520949000
_diffrn_orient_matrix_UB_13 0.0951488000
_diffrn_orient_matrix_UB_21 0.0989700000
_diffrn_orient_matrix_UB_22 0.0822390000
_diffrn_orient_matrix_UB_23 -0.0620515000
_diffrn_orient_matrix_UB_31 -0.0922097000
_diffrn_orient_matrix_UB_32 0.0948027000
_diffrn_orient_matrix_UB_33 0.0351741000
_diffrn_radiation_monochromator mirror
_diffrn_radiation_probe x-ray
_diffrn_radiation_type CuK\a
_diffrn_radiation_wavelength 1.54184
_diffrn_reflns_av_R_equivalents 0.0299
_diffrn_reflns_av_unetI/netI 0.0306
_diffrn_reflns_Laue_measured_fraction_full 1.000
_diffrn_reflns_Laue_measured_fraction_max 0.987
_diffrn_reflns_limit_h_max 9
_diffrn_reflns_limit_h_min -10
_diffrn_reflns_limit_k_max 14
_diffrn_reflns_limit_k_min -13
_diffrn_reflns_limit_l_max 16
_diffrn_reflns_limit_l_min -16
_diffrn_reflns_number 14092
_diffrn_reflns_point_group_measured_fraction_full 1.000
_diffrn_reflns_point_group_measured_fraction_max 0.987
_diffrn_reflns_theta_full 67.684
_diffrn_reflns_theta_max 71.540
_diffrn_reflns_theta_min 3.412
_diffrn_source 'micro-focus sealed X-ray tube'
_diffrn_source_type 'SuperNova (Cu) X-ray Source'
_exptl_absorpt_coefficient_mu 7.300
_exptl_absorpt_correction_T_max 1.00000
_exptl_absorpt_correction_T_min 0.70820
_exptl_absorpt_correction_type multi-scan
_exptl_absorpt_process_details
;
CrysAlisPro 1.171.40.53 (Rigaku Oxford Diffraction, 2019)
Empirical absorption correction using spherical harmonics,
 implemented in SCALE3 ABSPACK scaling algorithm.
;
_exptl_crystal_colour 'clear light colourless'
_exptl_crystal_colour_lustre clear
_exptl_crystal_colour_modifier light
_exptl_crystal_colour_primary colourless
_exptl_crystal_density_diffrn 1.436
_exptl_crystal_description block
_exptl_crystal_F_000 568
_exptl_crystal_size_max 0.17
_exptl_crystal_size_mid 0.13
_exptl_crystal_size_min 0.11
_refine_diff_density_max 0.726
_refine_diff_density_min -0.757
_refine_diff_density_rms 0.071
_refine_ls_extinction_method none
_refine_ls_goodness_of_fit_ref 1.067
_refine_ls_hydrogen_treatment constr
_refine_ls_matrix_type full
_refine_ls_number_parameters 301
_refine_ls_number_reflns 4863
_refine_ls_number_restraints 12
_refine_ls_restrained_S_all 1.070
_refine_ls_R_factor_all 0.0271
_refine_ls_R_factor_gt 0.0253
_refine_ls_shift/su_max 0.001
_refine_ls_shift/su_mean 0.000
_refine_ls_structure_factor_coef Fsqd
_refine_ls_weighting_details 'w=1/[\s^2^(Fo^2^)+(0.0265P)^2^+0.8585P] where P=(Fo^2^+2Fc^2^)/3'
_refine_ls_weighting_scheme calc
_refine_ls_wR_factor_gt 0.0612
_refine_ls_wR_factor_ref 0.0620
_reflns_Friedel_coverage 0.000
_reflns_number_gt 4652
_reflns_number_total 4863
_reflns_threshold_expression 'I > 2\s(I)'
_cod_data_source_file c9dt03954f2.cif
_cod_data_source_block dyz-pocop-pdn3
_cod_database_code 7701840
_shelx_shelxl_version_number 2016/6
_chemical_oxdiff_formula 'C1 P1 N1 O1 Pd1'
_shelx_space_group_comment
;
The symmetry employed for this shelxl refinement is uniquely defined
by the following loop, which should always be used as a source of
symmetry information in preference to the above space-group names.
They are only intended as comments.
;
_shelx_estimated_absorpt_t_max 0.501
_shelx_estimated_absorpt_t_min 0.370
_diffrn_oxdiff_digest_frames
;
01218a14438953b9fda73884460ad10c550003065fa
;
_reflns_odcompleteness_completeness 100.00
_reflns_odcompleteness_iscentric 1
_reflns_odcompleteness_theta 66.97
_olex2_refinement_description
;
1. Fixed Uiso
 At 1.2 times of:
  All C(H) groups
 At 1.5 times of:
  All C(H,H,H) groups
2. Uiso/Uaniso restraints and constraints
Uanis(N1A) \\sim Ueq: with sigma of 0.01 and sigma for terminal atoms of 0.02
Uanis(N3A) \\sim Ueq: with sigma of 0.01 and sigma for terminal atoms of 0.02
3. Others
 Fixed Sof: N1A(0.5) N1(0.5) N3(0.5) N3A(0.5)
4.a Aromatic/amide H refined with riding coordinates:
 C4(H4), C3(H3), C5(H5)
4.b Idealised Me refined as rotating group:
 C17(H17A,H17B,H17C), C20(H20A,H20B,H20C), C16(H16A,H16B,H16C), C18(H18A,H18B,
 H18C), C13(H13A,H13B,H13C), C22(H22A,H22B,H22C), C21(H21A,H21B,H21C), C12(H12A,
 H12B,H12C), C14(H14A,H14B,H14C), C8(H8A,H8B,H8C), C9(H9A,H9B,H9C), C10(H10A,
 H10B,H10C)
;
_olex2_submission_special_instructions 'No special instructions were received'
_oxdiff_exptl_absorpt_empirical_details
;
Empirical correction (ABSPACK) includes:
- Absorption correction using spherical harmonics
- Frame scaling
;
_oxdiff_exptl_absorpt_empirical_full_max 1.195
_oxdiff_exptl_absorpt_empirical_full_min 0.793

loop_
_space_group_symop_operation_xyz
'x, y, z'
'-x, -y, -z'

loop_
_atom_site_label
_atom_site_type_symbol
_atom_site_fract_x
_atom_site_fract_y
_atom_site_fract_z
_atom_site_U_iso_or_equiv
_atom_site_adp_type
_atom_site_occupancy
_atom_site_site_symmetry_order
_atom_site_calc_flag
_atom_site_refinement_flags_posn
_atom_site_refinement_flags_adp
_atom_site_refinement_flags_occupancy
Pd1 Pd 0.52402(2) 0.72375(2) 0.27050(2) 0.01851(6) Uani 1 1 d . . .
P1 P 0.32476(7) 0.54999(4) 0.24573(4) 0.01409(11) Uani 1 1 d . . .
P2 P 0.67278(6) 0.90070(4) 0.24300(4) 0.01433(11) Uani 1 1 d . . .
O2 O 0.57846(19) 0.91695(13) 0.13314(11) 0.0188(3) Uani 1 1 d . . .
O1 O 0.20246(18) 0.55081(12) 0.14053(11) 0.0173(3) Uani 1 1 d . . .
N2 N 0.7437(3) 0.74726(18) 0.47323(16) 0.0299(5) Uani 1 1 d . . .
C6 C 0.4372(3) 0.82926(18) 0.09161(15) 0.0150(4) Uani 1 1 d . . .
C1 C 0.3929(3) 0.73467(18) 0.14094(15) 0.0140(4) Uani 1 1 d . . .
C2 C 0.2524(3) 0.64744(17) 0.09457(15) 0.0141(4) Uani 1 1 d . . .
C4 C 0.2079(3) 0.75016(19) -0.04072(16) 0.0194(4) Uani 1 1 d . . .
H4 H 0.145774 0.755740 -0.100788 0.023 Uiso 1 1 calc R . .
C3 C 0.1592(3) 0.65284(19) 0.00432(16) 0.0172(4) Uani 1 1 d . . .
H3 H 0.066486 0.593021 -0.025303 0.021 Uiso 1 1 calc R . .
C15 C 0.6601(3) 1.03549(19) 0.33238(16) 0.0193(4) Uani 1 1 d . . .
C11 C 0.3951(3) 0.41392(19) 0.20679(17) 0.0210(5) Uani 1 1 d . . .
C5 C 0.3475(3) 0.83937(19) 0.00189(16) 0.0191(4) Uani 1 1 d . . .
H5 H 0.379610 0.903970 -0.028997 0.023 Uiso 1 1 calc R . .
C19 C 0.8807(3) 0.9004(2) 0.20914(18) 0.0224(5) Uani 1 1 d . . .
C17 C 0.7585(3) 1.1502(2) 0.3093(2) 0.0285(5) Uani 1 1 d . . .
H17A H 0.873807 1.153524 0.321590 0.043 Uiso 1 1 calc GR . .
H17B H 0.735801 1.215929 0.353404 0.043 Uiso 1 1 calc GR . .
H17C H 0.727943 1.153558 0.238493 0.043 Uiso 1 1 calc GR . .
C7 C 0.1796(3) 0.5414(2) 0.34131(17) 0.0224(5) Uani 1 1 d . . .
C20 C 1.0017(3) 0.9179(2) 0.3074(2) 0.0307(6) Uani 1 1 d . . .
H20A H 1.020275 0.997324 0.345083 0.046 Uiso 1 1 calc GR . .
H20B H 1.103967 0.903567 0.289504 0.046 Uiso 1 1 calc GR . .
H20C H 0.956928 0.863809 0.349494 0.046 Uiso 1 1 calc GR . .
C16 C 0.4763(3) 1.0353(2) 0.3206(2) 0.0331(6) Uani 1 1 d . . .
H16A H 0.441947 1.046429 0.252585 0.050 Uiso 1 1 calc GR . .
H16B H 0.459445 1.098165 0.370965 0.050 Uiso 1 1 calc GR . .
H16C H 0.412908 0.961243 0.330852 0.050 Uiso 1 1 calc GR . .
C18 C 0.7162(4) 1.0243(2) 0.44292(18) 0.0322(6) Uani 1 1 d . . .
H18A H 0.653806 0.951544 0.456379 0.048 Uiso 1 1 calc GR . .
H18B H 0.699115 1.089242 0.490783 0.048 Uiso 1 1 calc GR . .
H18C H 0.830958 1.025019 0.450802 0.048 Uiso 1 1 calc GR . .
C13 C 0.2576(3) 0.3014(2) 0.1735(2) 0.0351(6) Uani 1 1 d . . .
H13A H 0.210416 0.280983 0.232763 0.053 Uiso 1 1 calc GR . .
H13B H 0.301596 0.238385 0.141859 0.053 Uiso 1 1 calc GR . .
H13C H 0.174330 0.314039 0.124818 0.053 Uiso 1 1 calc GR . .
C22 C 0.8612(4) 0.7762(3) 0.1450(2) 0.0403(7) Uani 1 1 d . . .
H22A H 0.827982 0.718516 0.186487 0.060 Uiso 1 1 calc GR . .
H22B H 0.964254 0.769531 0.122841 0.060 Uiso 1 1 calc GR . .
H22C H 0.779246 0.762842 0.085799 0.060 Uiso 1 1 calc GR . .
C21 C 0.9434(3) 0.9921(3) 0.1444(2) 0.0405(7) Uani 1 1 d . . .
H21A H 0.863088 0.982880 0.085080 0.061 Uiso 1 1 calc GR . .
H21B H 1.044713 0.980790 0.122283 0.061 Uiso 1 1 calc GR . .
H21C H 0.961628 1.069887 0.185285 0.061 Uiso 1 1 calc GR . .
C12 C 0.4839(4) 0.4351(3) 0.1140(2) 0.0454(8) Uani 1 1 d . . .
H12A H 0.407259 0.443285 0.058852 0.068 Uiso 1 1 calc GR . .
H12B H 0.529447 0.369438 0.091459 0.068 Uiso 1 1 calc GR . .
H12C H 0.570779 0.505850 0.133708 0.068 Uiso 1 1 calc GR . .
C14 C 0.5169(4) 0.4005(3) 0.2944(3) 0.0522(9) Uani 1 1 d . . .
H14A H 0.594636 0.474795 0.320981 0.078 Uiso 1 1 calc GR . .
H14B H 0.574015 0.342579 0.268826 0.078 Uiso 1 1 calc GR . .
H14C H 0.458512 0.375714 0.348433 0.078 Uiso 1 1 calc GR . .
C8 C 0.0215(4) 0.4449(3) 0.3052(2) 0.0457(8) Uani 1 1 d . . .
H8A H -0.022505 0.448528 0.236655 0.069 Uiso 1 1 calc GR . .
H8B H -0.057175 0.456194 0.351075 0.069 Uiso 1 1 calc GR . .
H8C H 0.044581 0.369268 0.305248 0.069 Uiso 1 1 calc GR . .
C9 C 0.1350(4) 0.6610(3) 0.3566(3) 0.0469(8) Uani 1 1 d . . .
H9A H 0.233256 0.723059 0.379212 0.070 Uiso 1 1 calc GR . .
H9B H 0.062235 0.664046 0.407585 0.070 Uiso 1 1 calc GR . .
H9C H 0.081507 0.670745 0.292422 0.070 Uiso 1 1 calc GR . .
C10 C 0.2680(5) 0.5270(4) 0.4423(2) 0.0623(11) Uani 1 1 d . . .
H10A H 0.282656 0.448199 0.435281 0.093 Uiso 1 1 calc GR . .
H10B H 0.203735 0.541250 0.496595 0.093 Uiso 1 1 calc GR . .
H10C H 0.373522 0.582368 0.458575 0.093 Uiso 1 1 calc GR . .
N1A N 0.6240(9) 0.7090(6) 0.4197(5) 0.0486(19) Uani 0.5 1 d . U P
N1 N 0.6856(8) 0.6909(5) 0.3883(4) 0.0293(13) Uani 0.5 1 d . . P
N3 N 0.8074(15) 0.7922(12) 0.5573(8) 0.053(3) Uani 0.5 1 d . . P
N3A N 0.8572(12) 0.7866(12) 0.5330(8) 0.042(2) Uani 0.5 1 d . U P

loop_
_atom_site_aniso_label
_atom_site_aniso_U_11
_atom_site_aniso_U_22
_atom_site_aniso_U_33
_atom_site_aniso_U_23
_atom_site_aniso_U_13
_atom_site_aniso_U_12
Pd1 0.02215(10) 0.01381(9) 0.01451(9) 0.00677(6) -0.00829(6) -0.00419(6)
P1 0.0170(3) 0.0116(2) 0.0113(2) 0.00387(18) -0.00159(19) -0.0008(2)
P2 0.0149(3) 0.0128(2) 0.0131(2) 0.00464(19) -0.00199(19) -0.0009(2)
O2 0.0196(8) 0.0167(7) 0.0159(7) 0.0094(6) -0.0040(6) -0.0056(6)
O1 0.0187(8) 0.0152(7) 0.0145(7) 0.0068(6) -0.0032(6) -0.0038(6)
N2 0.0338(13) 0.0248(10) 0.0280(12) 0.0122(9) -0.0060(10) 0.0001(9)
C6 0.0143(10) 0.0145(10) 0.0137(9) 0.0030(8) -0.0009(8) -0.0002(8)
C1 0.0155(10) 0.0139(9) 0.0124(9) 0.0039(7) 0.0010(8) 0.0025(8)
C2 0.0154(10) 0.0135(9) 0.0136(9) 0.0054(8) 0.0035(8) 0.0013(8)
C4 0.0189(11) 0.0236(11) 0.0138(10) 0.0081(8) -0.0044(8) 0.0012(9)
C3 0.0161(10) 0.0178(10) 0.0149(10) 0.0047(8) -0.0010(8) -0.0011(8)
C15 0.0227(12) 0.0185(10) 0.0161(10) 0.0044(8) 0.0017(9) 0.0035(9)
C11 0.0217(12) 0.0180(10) 0.0227(11) 0.0028(9) 0.0009(9) 0.0057(9)
C5 0.0196(11) 0.0191(10) 0.0175(10) 0.0096(8) -0.0006(9) -0.0003(9)
C19 0.0172(11) 0.0247(11) 0.0248(11) 0.0048(9) 0.0032(9) 0.0042(9)
C17 0.0369(14) 0.0154(11) 0.0318(13) 0.0058(9) 0.0025(11) 0.0035(10)
C7 0.0296(13) 0.0245(11) 0.0145(10) 0.0051(9) 0.0062(9) 0.0069(10)
C20 0.0177(12) 0.0312(13) 0.0403(14) 0.0065(11) -0.0047(11) 0.0044(10)
C16 0.0274(14) 0.0372(14) 0.0380(14) 0.0072(12) 0.0098(11) 0.0124(11)
C18 0.0500(17) 0.0308(13) 0.0149(11) 0.0038(10) 0.0007(11) 0.0106(12)
C13 0.0385(16) 0.0161(11) 0.0472(16) 0.0003(11) 0.0073(13) 0.0034(11)
C22 0.0353(16) 0.0425(16) 0.0392(15) -0.0099(13) 0.0026(13) 0.0161(13)
C21 0.0281(14) 0.0541(18) 0.0491(17) 0.0269(15) 0.0194(13) 0.0115(13)
C12 0.0541(19) 0.0325(14) 0.0536(18) 0.0045(13) 0.0347(16) 0.0099(14)
C14 0.055(2) 0.0487(18) 0.0519(19) -0.0023(15) -0.0219(16) 0.0325(16)
C8 0.0419(17) 0.0425(16) 0.0459(17) 0.0005(13) 0.0274(14) -0.0070(14)
C9 0.055(2) 0.0335(15) 0.060(2) 0.0056(14) 0.0268(16) 0.0209(14)
C10 0.064(2) 0.116(3) 0.0223(14) 0.0334(18) 0.0141(15) 0.036(2)
N1A 0.060(5) 0.044(4) 0.028(3) 0.028(3) -0.022(3) -0.019(3)
N1 0.039(3) 0.021(2) 0.026(3) 0.008(2) -0.011(2) 0.007(2)
N3 0.088(9) 0.043(4) 0.023(4) 0.001(3) -0.018(4) 0.022(6)
N3A 0.038(4) 0.045(4) 0.031(5) 0.005(4) -0.020(3) 0.000(3)

loop_
_atom_type_symbol
_atom_type_description
_atom_type_scat_dispersion_real
_atom_type_scat_dispersion_imag
_atom_type_scat_source
C C 0.0181 0.0091 'International Tables Vol C Tables 4.2.6.8 and 6.1.1.4'
H H 0.0000 0.0000 'International Tables Vol C Tables 4.2.6.8 and 6.1.1.4'
N N 0.0311 0.0180 'International Tables Vol C Tables 4.2.6.8 and 6.1.1.4'
O O 0.0492 0.0322 'International Tables Vol C Tables 4.2.6.8 and 6.1.1.4'
P P 0.2955 0.4335 'International Tables Vol C Tables 4.2.6.8 and 6.1.1.4'
Pd Pd 0.1215 3.9337 'International Tables Vol C Tables 4.2.6.8 and 6.1.1.4'

loop_
_geom_angle_atom_site_label_1
_geom_angle_atom_site_label_2
_geom_angle_atom_site_label_3
_geom_angle
P2 Pd1 P1 160.269(19)
C1 Pd1 P1 80.23(6)
C1 Pd1 P2 80.04(6)
C1 Pd1 N1A 169.8(2)
C1 Pd1 N1 168.59(16)
N1A Pd1 P1 94.00(18)
N1A Pd1 P2 105.59(18)
N1 Pd1 P1 98.10(17)
N1 Pd1 P2 101.12(17)
N1 Pd1 N1A 20.2(2)
O1 P1 Pd1 104.37(5)
O1 P1 C11 101.83(9)
O1 P1 C7 101.33(10)
C11 P1 Pd1 115.45(8)
C7 P1 Pd1 115.88(8)
C7 P1 C11 114.99(11)
O2 P2 Pd1 104.38(5)
O2 P2 C15 101.59(9)
O2 P2 C19 100.90(9)
C15 P2 Pd1 116.70(7)
C19 P2 Pd1 115.19(8)
C19 P2 C15 114.87(10)
C6 O2 P2 114.77(12)
C2 O1 P1 114.66(13)
N1A N2 N1 37.0(4)
N1A N2 N3 146.6(7)
N1A N2 N3A 174.8(6)
N3 N2 N1 172.8(7)
N3A N2 N1 147.9(6)
N3A N2 N3 28.2(7)
O2 C6 C1 118.92(18)
C5 C6 O2 118.17(18)
C5 C6 C1 122.91(19)
C6 C1 Pd1 121.78(15)
C6 C1 C2 116.62(18)
C2 C1 Pd1 121.60(15)
O1 C2 C1 119.08(18)
C3 C2 O1 118.19(18)
C3 C2 C1 122.73(19)
C3 C4 C5 121.55(19)
C2 C3 C4 118.12(19)
C17 C15 P2 114.42(16)
C17 C15 C16 109.1(2)
C17 C15 C18 110.3(2)
C16 C15 P2 105.34(16)
C18 C15 P2 108.37(16)
C18 C15 C16 109.2(2)
C13 C11 P1 114.76(17)
C13 C11 C12 108.4(2)
C12 C11 P1 104.49(17)
C14 C11 P1 109.47(17)
C14 C11 C13 110.0(2)
C14 C11 C12 109.5(2)
C6 C5 C4 118.06(19)
C20 C19 P2 109.65(17)
C20 C19 C22 109.3(2)
C20 C19 C21 110.5(2)
C22 C19 P2 104.37(17)
C21 C19 P2 113.68(17)
C21 C19 C22 109.1(2)
C8 C7 P1 113.97(16)
C8 C7 C9 108.2(2)
C9 C7 P1 104.78(17)
C10 C7 P1 108.80(19)
C10 C7 C8 111.2(3)
C10 C7 C9 109.6(3)
N2 N1A Pd1 136.6(5)
N1 N1A Pd1 79.0(8)
N1 N1A N2 77.0(9)
N2 N1 Pd1 131.3(4)
N1A N1 Pd1 80.8(8)
N1A N1 N2 66.0(8)
N3A N3 N2 72(2)
N3 N3A N2 79(2)

loop_
_geom_bond_atom_site_label_1
_geom_bond_atom_site_label_2
_geom_bond_distance
Pd1 P1 2.3005(5)
Pd1 P2 2.2996(5)
Pd1 C1 1.989(2)
Pd1 N1A 2.126(6)
Pd1 N1 2.114(6)
P1 O1 1.6537(15)
P1 C11 1.853(2)
P1 C7 1.849(2)
P2 O2 1.6521(15)
P2 C15 1.854(2)
P2 C19 1.853(2)
O2 C6 1.387(2)
O1 C2 1.392(2)
N2 N1A 1.127(7)
N2 N1 1.203(6)
N2 N3 1.170(12)
N2 N3A 1.134(11)
C6 C1 1.392(3)
C6 C5 1.384(3)
C1 C2 1.394(3)
C2 C3 1.385(3)
C4 C3 1.390(3)
C4 C5 1.390(3)
C15 C17 1.524(3)
C15 C16 1.541(3)
C15 C18 1.534(3)
C11 C13 1.526(3)
C11 C12 1.532(3)
C11 C14 1.525(3)
C19 C20 1.528(3)
C19 C22 1.538(3)
C19 C21 1.534(3)
C7 C8 1.523(4)
C7 C9 1.534(3)
C7 C10 1.522(4)
N1A N1 0.743(8)
N3 N3A 0.563(13)
